data_1543294
loop_
_publ_author_name
'Scott, Hayley S.'
'Ogiwara, Naoki'
'Chen, Kai-Jie'
'Madden, David G.'
'Pham, Tony'
'Forrest, Katherine'
'Space, Brian'
'Horike, Satoshi'
'Perry IV, John J.'
'Kitagawa, Susumu'
'Zaworotko, Michael J.'

_publ_section_title
;
 Crystal engineering of a family of hybrid ultramicroporous materials
 based upon interpenetration and dichromate linkers
;
_journal_issue 8
_journal_name_full 'Chem. Sci.'
_journal_page_first 5470
_journal_paper_doi 10.1039/C6SC01385F
_journal_volume 7
_journal_year 2016
_chemical_formula_sum 'C20 H16 Co Cr2 N8 O7'
_chemical_formula_weight 643.34
_chemical_name_systematic
; 
 ? 
;
_space_group_IT_number 2
_symmetry_cell_setting triclinic
_symmetry_space_group_name_Hall '-P 1'
_symmetry_space_group_name_H-M 'P -1'
_atom_sites_solution_hydrogens geom
_atom_sites_solution_primary direct
_atom_sites_solution_secondary difmap
_audit_creation_method SHELXL-97
_audit_update_record
;
2016-03-15 deposited with the CCDC.
2016-05-10 downloaded from the CCDC.
;
_cell_angle_alpha 93.189(8)
_cell_angle_beta 90.359(8)
_cell_angle_gamma 100.071(11)
_cell_formula_units_Z 2
_cell_length_a 8.794(4)
_cell_length_b 13.276(6)
_cell_length_c 13.314(5)
_cell_measurement_reflns_used 2967
_cell_measurement_temperature 150(2)
_cell_measurement_theta_max 27.5
_cell_measurement_theta_min 3.0
_cell_volume 1527.9(11)
_computing_cell_refinement
;
CrystalClear-SM Expert 2.1 b29 (Rigaku, 2013)
;
_computing_data_collection
;
CrystalClear-SM Expert 2.1 b29 (Rigaku, 2013)
;
_computing_data_reduction
;
CrystalClear-SM Expert 2.1 b29 (Rigaku, 2013)
;
_computing_structure_refinement 'SHELXL-97 (Sheldrick, 1997)'
_computing_structure_solution 'SHELXS-97 (Sheldrick, 1990)'
_diffrn_ambient_temperature 150(2)
_diffrn_detector_area_resol_mean 5.8140
_diffrn_measured_fraction_theta_full 0.932
_diffrn_measured_fraction_theta_max 0.932
_diffrn_measurement_device_type PILT
_diffrn_measurement_method 'profile data from \w-scans'
_diffrn_radiation_monochromator Confocal
_diffrn_radiation_source 'Rotating Anode'
_diffrn_radiation_type MoK\a
_diffrn_radiation_wavelength 0.71073
_diffrn_reflns_av_R_equivalents 0.0918
_diffrn_reflns_av_sigmaI/netI 0.0810
_diffrn_reflns_limit_h_max 11
_diffrn_reflns_limit_h_min -11
_diffrn_reflns_limit_k_max 17
_diffrn_reflns_limit_k_min -16
_diffrn_reflns_limit_l_max 17
_diffrn_reflns_limit_l_min -17
_diffrn_reflns_number 19295
_diffrn_reflns_theta_full 27.52
_diffrn_reflns_theta_max 27.52
_diffrn_reflns_theta_min 3.03
_exptl_absorpt_coefficient_mu 1.282
_exptl_absorpt_correction_T_max 1.000
_exptl_absorpt_correction_T_min 0.683
_exptl_absorpt_correction_type numerical
_exptl_crystal_colour Brown
_exptl_crystal_density_diffrn 1.398
_exptl_crystal_density_method 'not measured'
_exptl_crystal_description Block
_exptl_crystal_F_000 646
_exptl_crystal_size_max 0.03
_exptl_crystal_size_mid 0.03
_exptl_crystal_size_min 0.03
_platon_squeeze_details
;
;
_refine_diff_density_max 9.048
_refine_diff_density_min -1.374
_refine_diff_density_rms 0.343
_refine_ls_extinction_method none
_refine_ls_goodness_of_fit_ref 1.586
_refine_ls_hydrogen_treatment constr
_refine_ls_matrix_type full
_refine_ls_number_parameters 343
_refine_ls_number_reflns 6559
_refine_ls_number_restraints 0
_refine_ls_restrained_S_all 1.586
_refine_ls_R_factor_all 0.1756
_refine_ls_R_factor_gt 0.1580
_refine_ls_shift/su_max 0.001
_refine_ls_shift/su_mean 0.000
_refine_ls_structure_factor_coef Fsqd
_refine_ls_weighting_details 'calc w=1/[\s^2^(Fo^2^)+(0.2000P)^2^+0.0000P] where P=(Fo^2^+2Fc^2^)/3'
_refine_ls_weighting_scheme calc
_refine_ls_wR_factor_gt 0.3935
_refine_ls_wR_factor_ref 0.4030
_reflns_number_gt 4849
_reflns_number_total 6559
_reflns_threshold_expression >2sigma(I)
_cod_data_source_file c6sc01385f2.cif
_cod_data_source_block dicro3coi
_cod_depositor_comments
;
The following automatic conversions were performed:

'_symmetry_cell_setting' value 'Triclinic' changed to 'triclinic'
according to
/usr/data/users/saulius/crontab/automatic-downloads/rss-feeds/RSC/lib/dictionaries/cif_core.dic
dictionary named 'cif_core.dic' version 2.4.2 from 2011-04-26.

'_exptl_absorpt_correction_type' value 'Numerical' changed to
'numerical' according to
/usr/data/users/saulius/crontab/automatic-downloads/rss-feeds/RSC/lib/dictionaries/cif_core.dic
dictionary named 'cif_core.dic' version 2.4.2 from 2011-04-26.

Automatic conversion script
Id: cif_fix_values 4268 2015-11-12 08:31:59Z antanas 

 Adding full bibliography for 1543294--1543297.cif.
;
_cod_original_sg_symbol_H-M P-1
_cod_database_code 1543294

loop_
_symmetry_equiv_pos_as_xyz
'x, y, z'
'-x, -y, -z'

loop_
_atom_site_label
_atom_site_type_symbol
_atom_site_fract_x
_atom_site_fract_y
_atom_site_fract_z
_atom_site_U_iso_or_equiv
_atom_site_adp_type
_atom_site_occupancy
_atom_site_symmetry_multiplicity
_atom_site_calc_flag
_atom_site_refinement_flags
Co1 Co 0.25623(12) 0.25975(8) 0.67084(9) 0.0162(4) Uani 1 1 d .
Cr1 Cr -0.14589(16) 0.16614(12) 0.62671(13) 0.0274(5) Uani 1 1 d .
O1 O 0.0248(7) 0.2222(5) 0.6726(5) 0.0269(14) Uani 1 1 d .
N1 N 0.2817(8) 0.1004(5) 0.6757(6) 0.0179(14) Uani 1 1 d .
C1 C 0.1719(10) 0.0335(7) 0.7177(9) 0.030(2) Uani 1 1 d .
H1 H 0.0871 0.0586 0.7477 0.035 Uiso 1 1 calc R
Cr2 Cr -0.34533(16) 0.35269(11) 0.62312(12) 0.0237(4) Uani 1 1 d .
O2 O -0.1257(10) 0.0838(6) 0.5385(8) 0.050(2) Uani 1 1 d .
N2 N 0.3167(10) -0.2104(6) 0.6712(7) 0.0278(18) Uani 1 1 d .
C2 C 0.1756(12) -0.0702(7) 0.7196(8) 0.028(2) Uani 1 1 d .
H2 H 0.0965 -0.1154 0.7507 0.034 Uiso 1 1 calc R
O3 O -0.2438(10) 0.1092(8) 0.7118(9) 0.062(3) Uani 1 1 d .
N3 N 0.1929(9) -0.2696(5) 0.6713(6) 0.0214(15) Uani 1 1 d .
C3 C 0.2996(10) -0.1055(7) 0.6741(7) 0.0226(18) Uani 1 1 d .
O4 O -0.2405(8) 0.2587(6) 0.5750(5) 0.0321(16) Uani 1 1 d .
N4 N 0.2320(9) -0.5815(6) 0.6749(6) 0.0216(16) Uani 1 1 d .
C4 C 0.4157(12) -0.0364(7) 0.6311(8) 0.028(2) Uani 1 1 d .
H4 H 0.5016 -0.0588 0.5997 0.034 Uiso 1 1 calc R
O5 O -0.3717(9) 0.4211(6) 0.5326(7) 0.042(2) Uani 1 1 d .
N5 N 0.2517(8) 0.2489(5) 0.5093(6) 0.0224(16) Uani 1 1 d .
C5 C 0.4009(10) 0.0661(7) 0.6359(8) 0.0252(19) Uani 1 1 d .
H5 H 0.4811 0.1142 0.6092 0.030 Uiso 1 1 calc R
O6 O -0.2499(9) 0.4249(7) 0.7087(7) 0.047(2) Uani 1 1 d .
N6 N 0.2313(13) 0.2241(7) 0.1926(7) 0.041(2) Uani 1 1 d .
C6 C 0.2096(11) -0.3745(7) 0.6735(7) 0.0233(19) Uani 1 1 d .
O7 O -0.5111(7) 0.2978(5) 0.6657(5) 0.0241(14) Uani 1 1 d .
N7 N 0.3113(14) 0.2903(10) 0.1501(9) 0.055(3) Uani 1 1 d .
C7 C 0.0913(11) -0.4497(7) 0.6313(7) 0.027(2) Uani 1 1 d .
H7 H 0.0032 -0.4315 0.6001 0.032 Uiso 1 1 calc R
N8 N 0.2694(11) 0.2701(6) -0.1642(6) 0.0294(18) Uani 1 1 d .
C8 C 0.1068(11) -0.5509(7) 0.6364(8) 0.0256(19) Uani 1 1 d .
H8 H 0.0241 -0.6022 0.6112 0.031 Uiso 1 1 calc R
C9 C 0.3370(10) -0.4036(7) 0.7179(8) 0.0240(19) Uani 1 1 d .
H9 H 0.4177 -0.3542 0.7484 0.029 Uiso 1 1 calc R
C10 C 0.3418(11) -0.5075(7) 0.7160(8) 0.0255(19) Uani 1 1 d .
H10 H 0.4293 -0.5277 0.7459 0.031 Uiso 1 1 calc R
C11 C 0.2061(10) 0.1583(6) 0.4552(7) 0.0207(17) Uani 1 1 d .
H11 H 0.1771 0.0980 0.4906 0.025 Uiso 1 1 calc R
C12 C 0.2000(12) 0.1503(7) 0.3541(8) 0.027(2) Uani 1 1 d .
H12 H 0.1672 0.0854 0.3198 0.032 Uiso 1 1 calc R
C13 C 0.2411(12) 0.2355(7) 0.3006(8) 0.028(2) Uani 1 1 d .
C14 C 0.2872(10) 0.3292(7) 0.3524(7) 0.0241(19) Uani 1 1 d .
H14 H 0.3154 0.3898 0.3171 0.029 Uiso 1 1 calc R
C15 C 0.2917(10) 0.3332(7) 0.4550(7) 0.0225(18) Uani 1 1 d .
H15 H 0.3240 0.3977 0.4902 0.027 Uiso 1 1 calc R
C16 C 0.2927(16) 0.2794(9) 0.0448(9) 0.041(3) Uani 1 1 d .
C17 C 0.1506(19) 0.2409(15) -0.0065(11) 0.073(5) Uani 1 1 d .
H17 H 0.0605 0.2149 0.0293 0.087 Uiso 1 1 calc R
C18 C 0.1478(18) 0.2424(14) -0.1096(10) 0.064(4) Uani 1 1 d .
H18 H 0.0510 0.2220 -0.1435 0.077 Uiso 1 1 calc R
C19 C 0.409(3) 0.3135(16) -0.0131(12) 0.094(8) Uani 1 1 d .
H19 H 0.5047 0.3449 0.0173 0.113 Uiso 1 1 calc R
C20 C 0.3959(19) 0.3051(13) -0.1154(9) 0.065(5) Uani 1 1 d .
H20 H 0.4860 0.3265 -0.1530 0.078 Uiso 1 1 calc R

loop_
_atom_site_aniso_label
_atom_site_aniso_U_11
_atom_site_aniso_U_22
_atom_site_aniso_U_33
_atom_site_aniso_U_23
_atom_site_aniso_U_13
_atom_site_aniso_U_12
Co1 0.0129(6) 0.0131(6) 0.0218(7) 0.0013(4) -0.0002(4) 0.0000(4)
Cr1 0.0140(7) 0.0241(8) 0.0431(10) 0.0083(7) -0.0039(6) -0.0011(5)
O1 0.019(3) 0.021(3) 0.039(4) -0.004(3) 0.001(3) 0.001(2)
N1 0.014(3) 0.009(3) 0.030(4) 0.004(3) -0.001(3) 0.002(2)
C1 0.017(4) 0.022(5) 0.053(6) 0.010(4) 0.004(4) 0.010(3)
Cr2 0.0142(7) 0.0211(8) 0.0342(9) -0.0016(6) 0.0021(6) 0.0000(5)
O2 0.047(5) 0.027(4) 0.075(6) -0.012(4) -0.019(4) 0.012(4)
N2 0.031(4) 0.016(4) 0.037(5) 0.002(3) 0.001(4) 0.005(3)
C2 0.031(5) 0.013(4) 0.042(6) 0.008(4) 0.005(4) 0.009(4)
O3 0.026(4) 0.071(6) 0.084(7) 0.033(6) 0.008(4) -0.014(4)
N3 0.023(4) 0.011(3) 0.031(4) 0.001(3) -0.001(3) 0.004(3)
C3 0.022(4) 0.018(4) 0.029(5) 0.003(4) -0.003(3) 0.006(3)
O4 0.032(4) 0.041(4) 0.032(4) 0.008(3) -0.001(3) 0.026(3)
N4 0.021(4) 0.017(3) 0.022(4) 0.002(3) 0.002(3) -0.011(3)
C4 0.038(5) 0.019(4) 0.029(5) 0.001(4) -0.005(4) 0.009(4)
O5 0.031(4) 0.033(4) 0.064(5) 0.014(4) 0.016(4) 0.008(3)
N5 0.015(3) 0.016(4) 0.034(4) -0.001(3) 0.000(3) -0.003(3)
C5 0.014(4) 0.018(4) 0.041(6) 0.003(4) -0.001(4) -0.004(3)
O6 0.029(4) 0.041(5) 0.066(6) -0.012(4) -0.005(4) -0.005(3)
N6 0.064(7) 0.034(5) 0.025(4) 0.003(4) -0.001(4) 0.011(5)
C6 0.030(5) 0.015(4) 0.029(5) -0.001(4) 0.001(4) 0.015(3)
O7 0.020(3) 0.017(3) 0.035(4) 0.005(3) -0.001(3) 0.003(2)
N7 0.054(7) 0.066(8) 0.043(6) 0.012(6) 0.010(5) 0.000(6)
C7 0.026(5) 0.027(5) 0.027(5) -0.002(4) -0.003(4) 0.007(4)
N8 0.038(5) 0.021(4) 0.029(4) 0.002(3) 0.006(4) 0.005(3)
C8 0.022(4) 0.023(4) 0.034(5) 0.005(4) 0.003(4) 0.009(3)
C9 0.019(4) 0.014(4) 0.038(5) 0.002(4) -0.003(4) 0.001(3)
C10 0.025(4) 0.017(4) 0.037(5) -0.001(4) 0.000(4) 0.010(3)
C11 0.023(4) 0.014(4) 0.024(4) 0.000(3) 0.005(3) -0.001(3)
C12 0.034(5) 0.017(4) 0.027(5) 0.000(4) -0.004(4) -0.004(4)
C13 0.032(5) 0.024(5) 0.028(5) 0.000(4) -0.001(4) 0.009(4)
C14 0.018(4) 0.020(4) 0.033(5) 0.003(4) 0.001(4) -0.001(3)
C15 0.018(4) 0.025(4) 0.025(5) 0.009(4) 0.004(3) 0.004(3)
C16 0.055(7) 0.031(6) 0.033(6) -0.004(5) 0.000(5) 0.002(5)
C17 0.057(9) 0.114(14) 0.044(8) 0.021(9) 0.025(7) 0.003(9)
C18 0.050(8) 0.108(13) 0.035(7) 0.027(8) 0.011(6) 0.010(8)
C19 0.103(15) 0.116(16) 0.039(8) 0.026(9) -0.028(9) -0.055(13)
C20 0.068(9) 0.095(12) 0.022(6) 0.020(7) -0.005(6) -0.019(8)

loop_
_atom_type_symbol
_atom_type_description
_atom_type_scat_dispersion_real
_atom_type_scat_dispersion_imag
_atom_type_scat_source
C C 0.0033 0.0016 'International Tables Vol C Tables 4.2.6.8 and 6.1.1.4'
H H 0.0000 0.0000 'International Tables Vol C Tables 4.2.6.8 and 6.1.1.4'
N N 0.0061 0.0033 'International Tables Vol C Tables 4.2.6.8 and 6.1.1.4'
O O 0.0106 0.0060 'International Tables Vol C Tables 4.2.6.8 and 6.1.1.4'
Cr Cr 0.3209 0.6236 'International Tables Vol C Tables 4.2.6.8 and 6.1.1.4'
Co Co 0.3494 0.9721 'International Tables Vol C Tables 4.2.6.8 and 6.1.1.4'

loop_
_geom_angle_atom_site_label_1
_geom_angle_atom_site_label_2
_geom_angle_atom_site_label_3
_geom_angle
_geom_angle_site_symmetry_1
_geom_angle_site_symmetry_3
O1 Co1 O7 178.7(3) . 1_655
O1 Co1 N5 90.5(3) . .
O7 Co1 N5 88.2(3) 1_655 .
O1 Co1 N4 88.5(3) . 1_565
O7 Co1 N4 91.4(3) 1_655 1_565
N5 Co1 N4 91.9(3) . 1_565
O1 Co1 N1 91.7(3) . .
O7 Co1 N1 88.5(3) 1_655 .
N5 Co1 N1 91.3(3) . .
N4 Co1 N1 176.8(3) 1_565 .
O1 Co1 N8 91.4(3) . 1_556
O7 Co1 N8 89.9(3) 1_655 1_556
N5 Co1 N8 178.0(3) . 1_556
N4 Co1 N8 88.9(3) 1_565 1_556
N1 Co1 N8 87.9(3) . 1_556
O3 Cr1 O2 108.3(6) . .
O3 Cr1 O1 109.8(5) . .
O2 Cr1 O1 110.1(4) . .
O3 Cr1 O4 111.6(5) . .
O2 Cr1 O4 107.5(4) . .
O1 Cr1 O4 109.5(4) . .
Cr1 O1 Co1 154.4(4) . .
C5 N1 C1 118.4(7) . .
C5 N1 Co1 121.8(6) . .
C1 N1 Co1 119.8(6) . .
N1 C1 C2 123.4(9) . .
O6 Cr2 O5 108.0(5) . .
O6 Cr2 O7 110.5(4) . .
O5 Cr2 O7 110.2(4) . .
O6 Cr2 O4 111.2(4) . .
O5 Cr2 O4 106.9(4) . .
O7 Cr2 O4 110.1(3) . .
N3 N2 C3 113.0(8) . .
C1 C2 C3 117.4(9) . .
N2 N3 C6 113.2(8) . .
C2 C3 C4 119.7(8) . .
C2 C3 N2 122.8(8) . .
C4 C3 N2 117.5(8) . .
Cr1 O4 Cr2 135.8(4) . .
C10 N4 C8 116.3(8) . .
C10 N4 Co1 121.5(6) . 1_545
C8 N4 Co1 122.2(6) . 1_545
C5 C4 C3 117.5(9) . .
C15 N5 C11 116.1(8) . .
C15 N5 Co1 121.5(6) . .
C11 N5 Co1 122.3(6) . .
N1 C5 C4 123.5(9) . .
N7 N6 C13 114.9(11) . .
C9 C6 C7 119.6(8) . .
C9 C6 N3 122.0(8) . .
C7 C6 N3 118.4(8) . .
Cr2 O7 Co1 156.5(4) . 1_455
N6 N7 C16 113.2(12) . .
C8 C7 C6 117.8(9) . .
C20 N8 C18 116.0(11) . .
C20 N8 Co1 122.3(8) . 1_554
C18 N8 Co1 121.7(9) . 1_554
N4 C8 C7 124.0(9) . .
C6 C9 C10 117.3(8) . .
N4 C10 C9 124.7(9) . .
C12 C11 N5 123.2(8) . .
C11 C12 C13 120.0(9) . .
C12 C13 C14 118.8(10) . .
C12 C13 N6 118.4(9) . .
C14 C13 N6 122.7(9) . .
C15 C14 C13 118.9(9) . .
N5 C15 C14 122.9(9) . .
C19 C16 N7 120.0(12) . .
C19 C16 C17 115.3(12) . .
N7 C16 C17 124.5(12) . .
C18 C17 C16 117.9(13) . .
N8 C18 C17 124.3(15) . .
C16 C19 C20 122.0(15) . .
N8 C20 C19 124.2(15) . .

loop_
_geom_bond_atom_site_label_1
_geom_bond_atom_site_label_2
_geom_bond_distance
_geom_bond_site_symmetry_2
Co1 O1 2.009(7) .
Co1 O7 2.022(6) 1_655
Co1 N5 2.147(8) .
Co1 N4 2.152(8) 1_565
Co1 N1 2.171(7) .
Co1 N8 2.195(9) 1_556
Cr1 O3 1.574(9) .
Cr1 O2 1.592(9) .
Cr1 O1 1.652(7) .
Cr1 O4 1.766(6) .
N1 C5 1.317(12) .
N1 C1 1.339(12) .
C1 C2 1.384(12) .
Cr2 O6 1.583(8) .
Cr2 O5 1.589(9) .
Cr2 O7 1.632(6) .
Cr2 O4 1.772(7) .
N2 N3 1.227(11) .
N2 C3 1.425(11) .
C2 C3 1.389(13) .
N3 C6 1.428(10) .
C3 C4 1.397(14) .
N4 C10 1.342(11) .
N4 C8 1.346(12) .
N4 Co1 2.152(8) 1_545
C4 C5 1.388(13) .
N5 C15 1.362(11) .
N5 C11 1.363(11) .
N6 N7 1.196(15) .
N6 C13 1.439(14) .
C6 C9 1.385(13) .
C6 C7 1.400(13) .
O7 Co1 2.022(6) 1_455
N7 C16 1.407(17) .
C7 C8 1.380(13) .
N8 C20 1.285(17) .
N8 C18 1.307(16) .
N8 Co1 2.195(9) 1_554
C9 C10 1.386(12) .
C11 C12 1.345(14) .
C12 C13 1.366(14) .
C13 C14 1.382(13) .
C14 C15 1.365(14) .
C16 C19 1.31(2) .
C16 C17 1.42(2) .
C17 C18 1.37(2) .
C19 C20 1.36(2) .

loop_
_platon_squeeze_void_nr
_platon_squeeze_void_average_x
_platon_squeeze_void_average_y
_platon_squeeze_void_average_z
_platon_squeeze_void_volume
_platon_squeeze_void_count_electrons
_platon_squeeze_void_content
1 -0.018 0.013 0.000 425 78 ' '
